data_7118609
loop_
_publ_author_name
'Saikawa, Makoto'
'Daicho, Manami'
'Nakamura, Takashi'
'Uchida, Junji'
'Yamamura, Masaki'
'Nabeshima, Tatsuya'

_publ_section_title
;
 Synthesis of a new family of ionophores based on aluminum-dipyrrin
 complexes (ALDIPYs) and their strong recognition of alkaline earth ions.
;
_journal_issue 21
_journal_name_full 'Chemical communications (Cambridge, England)'
_journal_page_first 4014
_journal_page_last 4017
_journal_paper_doi 10.1039/c6cc00250a
_journal_volume 52
_journal_year 2016
_chemical_formula_sum 'C34 H37 Al N2 O7'
_chemical_formula_weight 612.63
_space_group_crystal_system triclinic
_space_group_IT_number 2
_space_group_name_Hall '-P 1'
_space_group_name_H-M_alt 'P -1'
_symmetry_space_group_name_Hall '-P 1'
_symmetry_space_group_name_H-M 'P -1'
_atom_sites_solution_hydrogens mixed
_audit_creation_method SHELXL-2014/7
_audit_update_record
;
2016-01-08 deposited with the CCDC.
2016-01-25 downloaded from the CCDC.
;
_cell_angle_alpha 102.745(2)
_cell_angle_beta 106.178(2)
_cell_angle_gamma 112.038(2)
_cell_formula_units_Z 2
_cell_length_a 11.5013(5)
_cell_length_b 11.9173(5)
_cell_length_c 13.3035(6)
_cell_measurement_reflns_used 9909
_cell_measurement_temperature 120(2)
_cell_measurement_theta_max 29.329
_cell_measurement_theta_min 2.780
_cell_volume 1511.12(12)
_computing_structure_refinement 'SHELXL-2014/7 (Sheldrick, 2014)'
_diffrn_ambient_temperature 120(2)
_diffrn_measured_fraction_theta_full 1.000
_diffrn_measured_fraction_theta_max 0.992
_diffrn_measurement_device_type 'Bruker APEX-II CCD'
_diffrn_measurement_method '\f and \w scans'
_diffrn_radiation_monochromator graphite
_diffrn_radiation_source 'fine-focus sealed tube'
_diffrn_radiation_type MoK\a
_diffrn_radiation_wavelength 0.71073
_diffrn_reflns_av_R_equivalents 0.0829
_diffrn_reflns_av_unetI/netI 0.0621
_diffrn_reflns_Laue_measured_fraction_full 1.000
_diffrn_reflns_Laue_measured_fraction_max 0.992
_diffrn_reflns_limit_h_max 16
_diffrn_reflns_limit_h_min -16
_diffrn_reflns_limit_k_max 17
_diffrn_reflns_limit_k_min -17
_diffrn_reflns_limit_l_max 19
_diffrn_reflns_limit_l_min -19
_diffrn_reflns_number 59195
_diffrn_reflns_point_group_measured_fraction_full 1.000
_diffrn_reflns_point_group_measured_fraction_max 0.992
_diffrn_reflns_theta_full 25.242
_diffrn_reflns_theta_max 30.619
_diffrn_reflns_theta_min 1.712
_exptl_absorpt_coefficient_mu 0.120
_exptl_absorpt_correction_T_max 0.7461
_exptl_absorpt_correction_T_min 0.6321
_exptl_absorpt_correction_type multi-scan
_exptl_absorpt_process_details
;    
 SADABS-2014/4 - Bruker AXS area detector scaling and absorption correction 
;
_exptl_crystal_colour green
_exptl_crystal_density_diffrn 1.346
_exptl_crystal_density_method 'not measured'
_exptl_crystal_description block
_exptl_crystal_F_000 648
_exptl_crystal_size_max 0.270
_exptl_crystal_size_mid 0.110
_exptl_crystal_size_min 0.060
_refine_diff_density_max 0.929
_refine_diff_density_min -0.615
_refine_diff_density_rms 0.070
_refine_ls_extinction_method none
_refine_ls_goodness_of_fit_ref 1.164
_refine_ls_hydrogen_treatment mixed
_refine_ls_matrix_type full
_refine_ls_number_parameters 417
_refine_ls_number_reflns 9242
_refine_ls_number_restraints 0
_refine_ls_restrained_S_all 1.164
_refine_ls_R_factor_all 0.1108
_refine_ls_R_factor_gt 0.0573
_refine_ls_shift/su_max 0.000
_refine_ls_shift/su_mean 0.000
_refine_ls_structure_factor_coef Fsqd
_refine_ls_weighting_details 'w=1/[\s^2^(Fo^2^)+(0.1000P)^2^] where P=(Fo^2^+2Fc^2^)/3'
_refine_ls_weighting_scheme calc
_refine_ls_wR_factor_gt 0.1634
_refine_ls_wR_factor_ref 0.1942
_reflns_Friedel_coverage 0.000
_reflns_number_gt 5781
_reflns_number_total 9242
_reflns_threshold_expression 'I > 2\s(I)'
_cod_data_source_file c6cc00250a2.cif
_cod_data_source_block 0425
_cod_depositor_comments
;Adding full bibliography for 7118609--7118613.cif.

 Adding full bibliography for 7118609--7118613.cif.
;
_cod_database_code 7118609
_shelx_shelxl_version_number 2014/7
_shelx_space_group_comment
;
The symmetry employed for this shelxl refinement is uniquely defined
by the following loop, which should always be used as a source of
symmetry information in preference to the above space-group names.
They are only intended as comments.
;
_shelx_estimated_absorpt_t_min 0.968
_shelx_estimated_absorpt_t_max 0.993

loop_
_space_group_symop_operation_xyz
'x, y, z'
'-x, -y, -z'

loop_
_atom_site_label
_atom_site_type_symbol
_atom_site_fract_x
_atom_site_fract_y
_atom_site_fract_z
_atom_site_U_iso_or_equiv
_atom_site_adp_type
_atom_site_occupancy
_atom_site_site_symmetry_order
_atom_site_calc_flag
_atom_site_refinement_flags_posn
_atom_site_refinement_flags_adp
Al01 Al 0.84787(5) 0.35445(6) 0.31564(5) 0.01703(15) Uani 1 1 d . .
O002 O 0.82888(14) 0.47737(15) 0.42277(13) 0.0202(3) Uani 1 1 d . .
H36 H 0.829(4) 0.466(4) 0.476(4) 0.090(15) Uiso 1 1 d . .
O003 O 0.92067(13) 0.29419(14) 0.42029(12) 0.0224(3) Uani 1 1 d . .
O004 O 1.02465(13) 0.47754(14) 0.35118(12) 0.0211(3) Uani 1 1 d . .
O8 O 1.28989(13) 0.59688(15) 0.42975(12) 0.0250(3) Uani 1 1 d . .
O006 O 0.86679(16) 0.22532(15) 0.20463(13) 0.0261(4) Uani 1 1 d . .
H35 H 0.938(4) 0.227(4) 0.234(3) 0.083(13) Uiso 1 1 d . .
O007 O 1.09141(14) 0.26643(15) 0.57371(13) 0.0268(3) Uani 1 1 d . .
N008 N 0.77700(15) 0.40999(16) 0.19364(14) 0.0185(3) Uani 1 1 d . .
N009 N 0.66088(15) 0.22357(16) 0.28340(14) 0.0178(3) Uani 1 1 d . .
O00A O 1.07433(18) 0.1988(2) 0.33101(16) 0.0492(5) Uani 1 1 d . .
H34 H 1.0490 0.2291 0.3791 0.074 Uiso 1 1 calc R U
C00B C 1.07876(18) 0.54274(19) 0.29339(16) 0.0180(4) Uani 1 1 d . .
C00C C 0.62594(18) 0.13635(19) 0.33399(17) 0.0193(4) Uani 1 1 d . .
C00D C 0.64020(19) 0.3713(2) 0.12864(17) 0.0199(4) Uani 1 1 d . .
C00E C 1.00157(19) 0.55277(19) 0.19601(17) 0.0199(4) Uani 1 1 d . .
C00F C 0.85238(19) 0.4919(2) 0.15341(17) 0.0200(4) Uani 1 1 d . .
C00G C 0.86507(19) 0.20291(19) 0.45947(17) 0.0186(4) Uani 1 1 d . .
C00H C 0.72332(19) 0.12330(19) 0.42126(17) 0.0205(4) Uani 1 1 d . .
C00I C 0.10578(19) 0.1380(2) -0.06571(18) 0.0220(4) Uani 1 1 d . .
C00J C 1.22378(19) 0.6101(2) 0.33313(17) 0.0201(4) Uani 1 1 d . .
C00K C 0.38644(18) 0.2397(2) 0.05948(17) 0.0209(4) Uani 1 1 d . .
C00L C 0.53885(18) 0.20534(19) 0.20639(17) 0.0189(4) Uani 1 1 d . .
C00M C 0.17073(19) 0.2373(2) 0.03928(18) 0.0225(4) Uani 1 1 d . .
H24 H 0.1185 0.2696 0.0689 0.027 Uiso 1 1 calc R U
C00N C 0.52942(18) 0.2760(2) 0.13574(17) 0.0198(4) Uani 1 1 d . .
C00O C 0.32561(19) 0.1467(2) -0.04927(18) 0.0226(4) Uani 1 1 d . .
C00P C 0.42697(19) 0.1036(2) 0.21041(18) 0.0235(4) Uani 1 1 d . .
H32 H 0.3327 0.0721 0.1667 0.028 Uiso 1 1 calc R U
C00Q C 0.48029(19) 0.0599(2) 0.28873(18) 0.0230(4) Uani 1 1 d . .
H33 H 0.4303 -0.0084 0.3094 0.028 Uiso 1 1 calc R U
C00R C 0.95504(19) 0.1846(2) 0.54386(18) 0.0232(4) Uani 1 1 d . .
C00S C 0.7656(2) 0.5090(2) 0.06444(19) 0.0260(5) Uani 1 1 d . .
H1 H 0.7936 0.5616 0.0229 0.031 Uiso 1 1 calc R U
C00T C 0.31111(19) 0.2906(2) 0.10213(18) 0.0218(4) Uani 1 1 d . .
C00U C 0.1856(2) 0.0990(2) -0.11104(18) 0.0240(4) Uani 1 1 d . .
H25 H 0.1441 0.0383 -0.1860 0.029 Uiso 1 1 calc R U
C00V C 1.2885(2) 0.6795(2) 0.27692(19) 0.0248(5) Uani 1 1 d . .
H2 H 1.3855 0.7235 0.3051 0.030 Uiso 1 1 calc R U
C00W C 0.6338(2) 0.4344(2) 0.05075(18) 0.0250(5) Uani 1 1 d . .
H3 H 0.5532 0.4267 -0.0016 0.030 Uiso 1 1 calc R U
C19 C 1.43515(19) 0.6652(2) 0.47898(19) 0.0291(5) Uani 1 1 d . .
H6 H 1.4710 0.6316 0.4275 0.044 Uiso 1 1 calc R U
H7 H 1.4690 0.6530 0.5499 0.044 Uiso 1 1 calc R U
H8 H 1.4657 0.7580 0.4936 0.044 Uiso 1 1 calc R U
C00Y C -0.0476(2) 0.0737(2) -0.1289(2) 0.0312(5) Uani 1 1 d . .
H12 H -0.0743 0.0083 -0.2017 0.047 Uiso 1 1 calc R U
H13 H -0.0756 0.1395 -0.1411 0.047 Uiso 1 1 calc R U
H14 H -0.0923 0.0317 -0.0850 0.047 Uiso 1 1 calc R U
C00Z C 1.0699(2) 0.6228(2) 0.13930(19) 0.0263(5) Uani 1 1 d . .
H4 H 1.0177 0.6275 0.0725 0.032 Uiso 1 1 calc R U
C010 C 0.6768(2) 0.0318(2) 0.4711(2) 0.0310(5) Uani 1 1 d . .
H26 H 0.5812 -0.0205 0.4473 0.037 Uiso 1 1 calc R U
C011 C 1.2099(2) 0.6841(2) 0.17869(19) 0.0278(5) Uani 1 1 d . .
H5 H 1.2534 0.7300 0.1388 0.033 Uiso 1 1 calc R U
C012 C 0.4060(2) 0.0956(2) -0.1001(2) 0.0332(6) Uani 1 1 d . .
H15 H 0.3451 0.0300 -0.1756 0.050 Uiso 1 1 calc R U
H16 H 0.4461 0.0562 -0.0527 0.050 Uiso 1 1 calc R U
H17 H 0.4793 0.1674 -0.1051 0.050 Uiso 1 1 calc R U
C013 C 0.9075(2) 0.0928(2) 0.5895(2) 0.0337(6) Uani 1 1 d . .
H27 H 0.9697 0.0812 0.6451 0.040 Uiso 1 1 calc R U
C014 C 1.1899(2) 0.2586(3) 0.6612(2) 0.0343(6) Uani 1 1 d . .
H28 H 1.1693 0.2704 0.7283 0.051 Uiso 1 1 calc R U
H29 H 1.2815 0.3268 0.6791 0.051 Uiso 1 1 calc R U
H30 H 1.1864 0.1732 0.6362 0.051 Uiso 1 1 calc R U
C015 C 0.3809(2) 0.4056(2) 0.2119(2) 0.0348(6) Uani 1 1 d . .
H18 H 0.4475 0.4809 0.2050 0.052 Uiso 1 1 calc R U
H19 H 0.4280 0.3839 0.2723 0.052 Uiso 1 1 calc R U
H20 H 0.3122 0.4263 0.2293 0.052 Uiso 1 1 calc R U
C016 C 0.8264(3) 0.1947(3) 0.0851(2) 0.0346(6) Uani 1 1 d . .
H21 H 0.7309 0.1766 0.0506 0.052 Uiso 1 1 calc R U
H22 H 0.8356 0.1180 0.0521 0.052 Uiso 1 1 calc R U
H23 H 0.8852 0.2686 0.0714 0.052 Uiso 1 1 calc R U
C017 C 0.7659(2) 0.0168(3) 0.5526(2) 0.0401(6) Uani 1 1 d . .
H31 H 0.7317 -0.0456 0.5846 0.048 Uiso 1 1 calc R U
C018 C 1.2149(3) 0.2665(3) 0.3692(3) 0.0535(8) Uani 1 1 d . .
H9 H 1.2434 0.3596 0.3885 0.080 Uiso 1 1 calc R U
H10 H 1.2437 0.2367 0.3103 0.080 Uiso 1 1 calc R U
H11 H 1.2575 0.2511 0.4361 0.080 Uiso 1 1 calc R U
H37 H 0.888(3) 0.550(3) 0.433(2) 0.048(9) Uiso 1 1 d . .

loop_
_atom_site_aniso_label
_atom_site_aniso_U_11
_atom_site_aniso_U_22
_atom_site_aniso_U_33
_atom_site_aniso_U_23
_atom_site_aniso_U_13
_atom_site_aniso_U_12
Al01 0.0095(2) 0.0184(3) 0.0185(3) 0.0068(2) 0.0039(2) 0.0032(2)
O002 0.0153(6) 0.0186(7) 0.0200(8) 0.0063(6) 0.0057(6) 0.0030(6)
O003 0.0125(6) 0.0219(7) 0.0262(8) 0.0127(6) 0.0044(6) 0.0019(5)
O004 0.0126(6) 0.0254(8) 0.0222(7) 0.0126(6) 0.0060(5) 0.0042(5)
O8 0.0105(6) 0.0315(8) 0.0264(8) 0.0140(7) 0.0039(6) 0.0038(6)
O006 0.0189(7) 0.0291(8) 0.0267(8) 0.0056(7) 0.0057(6) 0.0128(7)
O007 0.0146(6) 0.0293(8) 0.0308(8) 0.0176(7) 0.0027(6) 0.0055(6)
N008 0.0115(7) 0.0203(8) 0.0199(8) 0.0069(7) 0.0046(6) 0.0051(6)
N009 0.0114(7) 0.0166(8) 0.0194(8) 0.0038(7) 0.0036(6) 0.0038(6)
O00A 0.0335(9) 0.0728(15) 0.0406(11) 0.0111(10) 0.0124(8) 0.0315(10)
C00B 0.0140(8) 0.0165(9) 0.0206(10) 0.0061(8) 0.0070(7) 0.0048(7)
C00C 0.0127(8) 0.0188(9) 0.0203(10) 0.0043(8) 0.0053(7) 0.0038(7)
C00D 0.0128(8) 0.0224(10) 0.0210(10) 0.0072(8) 0.0037(7) 0.0073(7)
C00E 0.0155(8) 0.0187(9) 0.0213(10) 0.0077(8) 0.0062(8) 0.0046(7)
C00F 0.0154(8) 0.0199(10) 0.0211(10) 0.0081(8) 0.0052(8) 0.0060(7)
C00G 0.0154(8) 0.0169(9) 0.0204(10) 0.0063(8) 0.0060(7) 0.0055(7)
C00H 0.0156(8) 0.0180(9) 0.0241(10) 0.0077(8) 0.0065(8) 0.0051(7)
C00I 0.0122(8) 0.0240(10) 0.0272(11) 0.0117(9) 0.0050(8) 0.0066(8)
C00J 0.0144(8) 0.0202(10) 0.0210(10) 0.0060(8) 0.0048(8) 0.0058(7)
C00K 0.0122(8) 0.0236(10) 0.0225(10) 0.0081(8) 0.0038(7) 0.0065(8)
C00L 0.0100(8) 0.0188(9) 0.0215(10) 0.0045(8) 0.0033(7) 0.0040(7)
C00M 0.0152(8) 0.0275(11) 0.0277(11) 0.0127(9) 0.0082(8) 0.0117(8)
C00N 0.0122(8) 0.0219(10) 0.0191(10) 0.0028(8) 0.0034(7) 0.0066(7)
C00O 0.0142(8) 0.0241(10) 0.0247(11) 0.0071(9) 0.0058(8) 0.0067(8)
C00P 0.0102(8) 0.0213(10) 0.0289(11) 0.0044(9) 0.0052(8) 0.0022(7)
C00Q 0.0132(8) 0.0200(10) 0.0287(11) 0.0072(9) 0.0082(8) 0.0019(7)
C00R 0.0151(9) 0.0230(10) 0.0249(11) 0.0086(9) 0.0039(8) 0.0055(8)
C00S 0.0220(10) 0.0286(11) 0.0263(11) 0.0154(9) 0.0072(9) 0.0094(9)
C00T 0.0150(8) 0.0228(10) 0.0235(10) 0.0071(8) 0.0051(8) 0.0076(8)
C00U 0.0168(9) 0.0258(11) 0.0221(11) 0.0070(9) 0.0029(8) 0.0074(8)
C00V 0.0154(9) 0.0238(11) 0.0295(11) 0.0108(9) 0.0094(8) 0.0026(8)
C00W 0.0179(9) 0.0297(11) 0.0241(11) 0.0110(9) 0.0040(8) 0.0106(8)
C19 0.0097(8) 0.0368(13) 0.0285(12) 0.0096(10) 0.0024(8) 0.0038(8)
C00Y 0.0128(9) 0.0369(13) 0.0348(13) 0.0105(11) 0.0026(9) 0.0092(9)
C00Z 0.0226(10) 0.0283(11) 0.0259(11) 0.0147(9) 0.0088(9) 0.0077(9)
C010 0.0205(10) 0.0290(12) 0.0408(14) 0.0207(11) 0.0114(10) 0.0050(9)
C011 0.0218(10) 0.0279(11) 0.0312(12) 0.0155(10) 0.0133(9) 0.0044(9)
C012 0.0197(10) 0.0365(13) 0.0311(13) -0.0003(10) 0.0064(9) 0.0110(10)
C013 0.0252(11) 0.0377(13) 0.0385(14) 0.0256(11) 0.0079(10) 0.0119(10)
C014 0.0190(10) 0.0391(14) 0.0362(13) 0.0184(11) 0.0011(9) 0.0095(10)
C015 0.0254(11) 0.0365(14) 0.0323(13) 0.0005(11) 0.0062(10) 0.0151(10)
C016 0.0402(13) 0.0349(13) 0.0306(13) 0.0096(11) 0.0179(11) 0.0181(11)
C017 0.0271(12) 0.0416(15) 0.0529(16) 0.0345(13) 0.0145(11) 0.0089(11)
C018 0.0386(15) 0.0377(16) 0.080(2) 0.0125(15) 0.0327(16) 0.0115(12)

loop_
_atom_type_symbol
_atom_type_description
_atom_type_scat_dispersion_real
_atom_type_scat_dispersion_imag
_atom_type_scat_source
C C 0.0033 0.0016 'International Tables Vol C Tables 4.2.6.8 and 6.1.1.4'
N N 0.0061 0.0033 'International Tables Vol C Tables 4.2.6.8 and 6.1.1.4'
O O 0.0106 0.0060 'International Tables Vol C Tables 4.2.6.8 and 6.1.1.4'
Al Al 0.0645 0.0514 'International Tables Vol C Tables 4.2.6.8 and 6.1.1.4'
H H 0.0000 0.0000 'International Tables Vol C Tables 4.2.6.8 and 6.1.1.4'

loop_
_geom_angle_atom_site_label_1
_geom_angle_atom_site_label_2
_geom_angle_atom_site_label_3
_geom_angle
O003 Al01 O004 87.99(6)
O003 Al01 O002 93.90(7)
O004 Al01 O002 90.19(7)
O003 Al01 N008 174.05(7)
O004 Al01 N008 90.42(7)
O002 Al01 N008 91.84(7)
O003 Al01 N009 90.34(7)
O004 Al01 N009 177.95(7)
O002 Al01 N009 88.73(7)
N008 Al01 N009 91.35(7)
O003 Al01 O006 85.77(7)
O004 Al01 O006 90.19(7)
O002 Al01 O006 179.50(8)
N008 Al01 O006 88.49(7)
N009 Al01 O006 90.89(7)
Al01 O002 H36 117(3)
Al01 O002 H37 106(2)
H36 O002 H37 114(4)
C00G O003 Al01 133.25(12)
C00B O004 Al01 131.64(13)
C00J O8 C19 117.63(16)
C016 O006 Al01 128.88(15)
C016 O006 H35 113(3)
Al01 O006 H35 108(3)
C00R O007 C014 117.58(17)
C00F N008 C00D 105.86(17)
C00F N008 Al01 126.47(13)
C00D N008 Al01 127.66(13)
C00C N009 C00L 106.42(15)
C00C N009 Al01 126.89(13)
C00L N009 Al01 126.67(14)
C018 O00A H34 109.5
O004 C00B C00E 124.05(16)
O004 C00B C00J 118.34(18)
C00E C00B C00J 117.59(17)
N009 C00C C00Q 110.14(18)
N009 C00C C00H 124.45(16)
C00Q C00C C00H 125.41(18)
C00N C00D N008 123.69(19)
C00N C00D C00W 126.51(19)
N008 C00D C00W 109.59(17)
C00B C00E C00Z 119.38(17)
C00B C00E C00F 120.79(17)
C00Z C00E C00F 119.83(19)
N008 C00F C00S 110.60(17)
N008 C00F C00E 124.01(18)
C00S C00F C00E 125.39(18)
O003 C00G C00H 124.01(18)
O003 C00G C00R 117.59(16)
C00H C00G C00R 118.39(18)
C00G C00H C010 118.68(19)
C00G C00H C00C 121.00(18)
C010 C00H C00C 120.31(18)
C00U C00I C00M 118.28(18)
C00U C00I C00Y 120.67(19)
C00M C00I C00Y 121.05(19)
O8 C00J C00V 124.79(17)
O8 C00J C00B 113.26(17)
C00V C00J C00B 121.94(19)
C00O C00K C00T 120.53(18)
C00O C00K C00N 120.05(18)
C00T C00K C00N 119.15(18)
N009 C00L C00N 124.79(17)
N009 C00L C00P 109.27(18)
C00N C00L C00P 125.94(18)
C00I C00M C00T 121.45(19)
C00I C00M H24 119.3
C00T C00M H24 119.3
C00D C00N C00L 125.40(18)
C00D C00N C00K 119.10(19)
C00L C00N C00K 115.46(17)
C00K C00O C00U 118.51(19)
C00K C00O C012 121.82(18)
C00U C00O C012 119.67(19)
C00Q C00P C00L 107.25(17)
C00Q C00P H32 126.4
C00L C00P H32 126.4
C00P C00Q C00C 106.91(17)
C00P C00Q H33 126.5
C00C C00Q H33 126.5
C013 C00R O007 124.65(19)
C013 C00R C00G 121.91(18)
O007 C00R C00G 113.44(18)
C00W C00S C00F 106.47(19)
C00W C00S H1 126.8
C00F C00S H1 126.8
C00M C00T C00K 118.89(19)
C00M C00T C015 120.20(19)
C00K C00T C015 120.85(18)
C00I C00U C00O 121.8(2)
C00I C00U H25 119.1
C00O C00U H25 119.1
C00J C00V C011 119.34(18)
C00J C00V H2 120.3
C011 C00V H2 120.3
C00S C00W C00D 107.44(18)
C00S C00W H3 126.3
C00D C00W H3 126.3
O8 C19 H6 109.5
O8 C19 H7 109.5
H6 C19 H7 109.5
O8 C19 H8 109.5
H6 C19 H8 109.5
H7 C19 H8 109.5
C00I C00Y H12 109.5
C00I C00Y H13 109.5
H12 C00Y H13 109.5
C00I C00Y H14 109.5
H12 C00Y H14 109.5
H13 C00Y H14 109.5
C011 C00Z C00E 121.4(2)
C011 C00Z H4 119.3
C00E C00Z H4 119.3
C017 C010 C00H 121.6(2)
C017 C010 H26 119.2
C00H C010 H26 119.2
C00Z C011 C00V 120.31(19)
C00Z C011 H5 119.8
C00V C011 H5 119.8
C00O C012 H15 109.5
C00O C012 H16 109.5
H15 C012 H16 109.5
C00O C012 H17 109.5
H15 C012 H17 109.5
H16 C012 H17 109.5
C00R C013 C017 118.9(2)
C00R C013 H27 120.5
C017 C013 H27 120.5
O007 C014 H28 109.5
O007 C014 H29 109.5
H28 C014 H29 109.5
O007 C014 H30 109.5
H28 C014 H30 109.5
H29 C014 H30 109.5
C00T C015 H18 109.5
C00T C015 H19 109.5
H18 C015 H19 109.5
C00T C015 H20 109.5
H18 C015 H20 109.5
H19 C015 H20 109.5
O006 C016 H21 109.5
O006 C016 H22 109.5
H21 C016 H22 109.5
O006 C016 H23 109.5
H21 C016 H23 109.5
H22 C016 H23 109.5
C010 C017 C013 120.4(2)
C010 C017 H31 119.8
C013 C017 H31 119.8
O00A C018 H9 109.5
O00A C018 H10 109.5
H9 C018 H10 109.5
O00A C018 H11 109.5
H9 C018 H11 109.5
H10 C018 H11 109.5

loop_
_geom_bond_atom_site_label_1
_geom_bond_atom_site_label_2
_geom_bond_distance
Al01 O003 1.8433(16)
Al01 O004 1.8519(14)
Al01 O002 1.9279(16)
Al01 N008 1.9693(18)
Al01 N009 1.9787(16)
Al01 O006 2.0061(16)
O002 H36 0.75(4)
O002 H37 0.83(3)
O003 C00G 1.333(2)
O004 C00B 1.323(2)
O8 C00J 1.375(3)
O8 C19 1.420(2)
O006 C016 1.443(3)
O006 H35 0.79(4)
O007 C00R 1.380(2)
O007 C014 1.428(3)
N008 C00F 1.359(2)
N008 C00D 1.399(2)
N009 C00C 1.357(3)
N009 C00L 1.392(2)
O00A C018 1.380(3)
O00A H34 0.8400
C00B C00E 1.410(3)
C00B C00J 1.422(2)
C00C C00Q 1.432(2)
C00C C00H 1.453(3)
C00D C00N 1.396(3)
C00D C00W 1.410(3)
C00E C00Z 1.414(3)
C00E C00F 1.461(3)
C00F C00S 1.428(3)
C00G C00H 1.408(3)
C00G C00R 1.418(3)
C00H C010 1.412(3)
C00I C00U 1.389(3)
C00I C00M 1.391(3)
C00I C00Y 1.510(3)
C00J C00V 1.385(3)
C00K C00O 1.399(3)
C00K C00T 1.399(3)
C00K C00N 1.504(3)
C00L C00N 1.402(3)
C00L C00P 1.423(3)
C00M C00T 1.398(3)
C00M H24 0.9500
C00O C00U 1.400(3)
C00O C012 1.508(3)
C00P C00Q 1.363(3)
C00P H32 0.9500
C00Q H33 0.9500
C00R C013 1.375(3)
C00S C00W 1.373(3)
C00S H1 0.9500
C00T C015 1.514(3)
C00U H25 0.9500
C00V C011 1.393(3)
C00V H2 0.9500
C00W H3 0.9500
C19 H6 0.9800
C19 H7 0.9800
C19 H8 0.9800
C00Y H12 0.9800
C00Y H13 0.9800
C00Y H14 0.9800
C00Z C011 1.370(3)
C00Z H4 0.9500
C010 C017 1.364(3)
C010 H26 0.9500
C011 H5 0.9500
C012 H15 0.9800
C012 H16 0.9800
C012 H17 0.9800
C013 C017 1.403(3)
C013 H27 0.9500
C014 H28 0.9800
C014 H29 0.9800
C014 H30 0.9800
C015 H18 0.9800
C015 H19 0.9800
C015 H20 0.9800
C016 H21 0.9800
C016 H22 0.9800
C016 H23 0.9800
C017 H31 0.9500
C018 H9 0.9800
C018 H10 0.9800
C018 H11 0.9800

loop_
_geom_hbond_atom_site_label_D
_geom_hbond_atom_site_label_H
_geom_hbond_atom_site_label_A
_geom_hbond_distance_DH
_geom_hbond_distance_HA
_geom_hbond_distance_DA
_geom_hbond_angle_DHA
_geom_hbond_site_symmetry_A
C018 H9 O8 0.98 2.57 3.544(4) 173.7 .
C018 H9 O8 0.98 2.57 3.544(4) 173.7 .
C018 H9 O8 0.98 2.57 3.544(4) 173.7 .
C018 H9 O8 0.98 2.57 3.544(4) 173.7 .
C018 H9 O8 0.98 2.57 3.544(4) 173.7 .
C018 H9 O8 0.98 2.57 3.544(4) 173.7 .
C018 H9 O8 0.98 2.57 3.544(4) 173.7 .
O00A H34 O003 0.84 2.05 2.812(2) 150.6 .
O00A H34 O007 0.84 2.40 3.081(2) 138.5 .
C018 H9 O8 0.98 2.57 3.544(4) 173.7 .
O00A H34 O003 0.84 2.05 2.812(2) 150.6 .
O00A H34 O007 0.84 2.40 3.081(2) 138.5 .
O002 H36 O004 0.75(4) 2.21(4) 2.820(2) 139(4) 2_766
O002 H36 O8 0.75(4) 2.15(4) 2.802(2) 147(4) 2_766
O006 H35 O00A 0.79(4) 1.93(4) 2.681(2) 160(4) .
O00A H34 O003 0.84 2.05 2.812(2) 150.6 .
O00A H34 O007 0.84 2.40 3.081(2) 138.5 .
C018 H9 O8 0.98 2.57 3.544(4) 173.7 .
O002 H37 O003 0.83(3) 2.25(3) 2.885(2) 134(3) 2_766
O002 H37 O007 0.83(3) 2.13(3) 2.824(2) 141(3) 2_766
O002 H36 O004 0.75(4) 2.21(4) 2.820(2) 139(4) 2_766
O002 H36 O8 0.75(4) 2.15(4) 2.802(2) 147(4) 2_766
O006 H35 O00A 0.79(4) 1.93(4) 2.681(2) 160(4) .
O002 H37 O003 0.83(3) 2.25(3) 2.885(2) 134(3) 2_766
O002 H37 O007 0.83(3) 2.13(3) 2.824(2) 141(3) 2_766

loop_
_geom_torsion_atom_site_label_1
_geom_torsion_atom_site_label_2
_geom_torsion_atom_site_label_3
_geom_torsion_atom_site_label_4
_geom_torsion
O004 Al01 O003 C00G 176.04(19)
O002 Al01 O003 C00G 85.99(19)
N009 Al01 O003 C00G -2.76(19)
O006 Al01 O003 C00G -93.62(19)
O003 Al01 O004 C00B 155.97(18)
O002 Al01 O004 C00B -110.14(18)
N008 Al01 O004 C00B -18.29(19)
O006 Al01 O004 C00B 70.20(18)
Al01 O004 C00B C00E 15.4(3)
Al01 O004 C00B C00J -166.41(14)
C00L N009 C00C C00Q 0.6(2)
Al01 N009 C00C C00Q 179.01(13)
C00L N009 C00C C00H -179.45(19)
Al01 N009 C00C C00H -1.1(3)
C00F N008 C00D C00N 173.08(19)
Al01 N008 C00D C00N -5.3(3)
C00F N008 C00D C00W -2.0(2)
Al01 N008 C00D C00W 179.69(15)
O004 C00B C00E C00Z -178.7(2)
C00J C00B C00E C00Z 3.1(3)
O004 C00B C00E C00F 1.4(3)
C00J C00B C00E C00F -176.81(18)
C00D N008 C00F C00S 1.3(2)
Al01 N008 C00F C00S 179.70(14)
C00D N008 C00F C00E -178.39(19)
Al01 N008 C00F C00E 0.0(3)
C00B C00E C00F N008 -8.4(3)
C00Z C00E C00F N008 171.7(2)
C00B C00E C00F C00S 171.9(2)
C00Z C00E C00F C00S -8.0(3)
Al01 O003 C00G C00H 2.2(3)
Al01 O003 C00G C00R -178.55(15)
O003 C00G C00H C010 -178.7(2)
C00R C00G C00H C010 2.1(3)
O003 C00G C00H C00C 0.0(3)
C00R C00G C00H C00C -179.28(19)
N009 C00C C00H C00G -0.4(3)
C00Q C00C C00H C00G 179.51(19)
N009 C00C C00H C010 178.3(2)
C00Q C00C C00H C010 -1.8(3)
C19 O8 C00J C00V 3.6(3)
C19 O8 C00J C00B -177.34(18)
O004 C00B C00J O8 0.3(3)
C00E C00B C00J O8 178.58(18)
O004 C00B C00J C00V 179.32(19)
C00E C00B C00J C00V -2.4(3)
C00C N009 C00L C00N -179.64(19)
Al01 N009 C00L C00N 2.0(3)
C00C N009 C00L C00P -0.2(2)
Al01 N009 C00L C00P -178.59(14)
C00U C00I C00M C00T -4.7(3)
C00Y C00I C00M C00T 175.1(2)
N008 C00D C00N C00L -1.0(3)
C00W C00D C00N C00L 173.2(2)
N008 C00D C00N C00K -178.43(18)
C00W C00D C00N C00K -4.2(3)
N009 C00L C00N C00D 2.7(3)
C00P C00L C00N C00D -176.7(2)
N009 C00L C00N C00K -179.81(18)
C00P C00L C00N C00K 0.9(3)
C00O C00K C00N C00D 85.1(3)
C00T C00K C00N C00D -100.8(2)
C00O C00K C00N C00L -92.6(2)
C00T C00K C00N C00L 81.5(3)
C00T C00K C00O C00U -4.6(3)
C00N C00K C00O C00U 169.3(2)
C00T C00K C00O C012 176.4(2)
C00N C00K C00O C012 -9.6(3)
N009 C00L C00P C00Q -0.3(2)
C00N C00L C00P C00Q 179.1(2)
C00L C00P C00Q C00C 0.7(2)
N009 C00C C00Q C00P -0.8(2)
C00H C00C C00Q C00P 179.26(19)
C014 O007 C00R C013 -2.5(3)
C014 O007 C00R C00G 177.74(19)
O003 C00G C00R C013 -180.0(2)
C00H C00G C00R C013 -0.7(3)
O003 C00G C00R O007 -0.2(3)
C00H C00G C00R O007 179.13(18)
N008 C00F C00S C00W -0.2(3)
C00E C00F C00S C00W 179.5(2)
C00I C00M C00T C00K -2.0(3)
C00I C00M C00T C015 175.2(2)
C00O C00K C00T C00M 6.8(3)
C00N C00K C00T C00M -167.22(19)
C00O C00K C00T C015 -170.4(2)
C00N C00K C00T C015 15.6(3)
C00M C00I C00U C00O 7.0(3)
C00Y C00I C00U C00O -172.8(2)
C00K C00O C00U C00I -2.4(3)
C012 C00O C00U C00I 176.6(2)
O8 C00J C00V C011 179.1(2)
C00B C00J C00V C011 0.2(3)
C00F C00S C00W C00D -1.0(2)
C00N C00D C00W C00S -173.0(2)
N008 C00D C00W C00S 1.9(2)
C00B C00E C00Z C011 -1.7(3)
C00F C00E C00Z C011 178.2(2)
C00G C00H C010 C017 -1.8(4)
C00C C00H C010 C017 179.5(2)
C00E C00Z C011 C00V -0.5(4)
C00J C00V C011 C00Z 1.3(3)
O007 C00R C013 C017 179.2(2)
C00G C00R C013 C017 -1.1(4)
C00H C010 C017 C013 0.1(4)
C00R C013 C017 C010 1.4(4)
